data_9015636
loop_
_publ_author_name
'Knight, K. S.'
'Marshall, W. G.'
'Zochowski, S. W.'

_publ_section_title
;
 The low-temperature and high-pressure thermoelastic and
 structural properties of chalcopyrite, CuFeS2
 T = 4.2 K
;
_journal_name_full 'The Canadian Mineralogist'
_journal_page_first 1015
_journal_page_last 1034
_journal_paper_doi 10.3749/canmin.49.4.1015
_journal_volume 49
_journal_year 2011
_chemical_compound_source 'Palabora mine, South Africa'
_chemical_formula_sum 'Cu Fe S2'
_chemical_name_mineral Chalcopyrite
_space_group_IT_number 122
_symmetry_space_group_name_Hall 'I -4 2bw'
_symmetry_space_group_name_H-M 'I -4 2 d'
_cell_angle_alpha 90
_cell_angle_beta 90
_cell_angle_gamma 90
_cell_length_a 5.28563
_cell_length_b 5.28563
_cell_length_c 10.41917
_cell_formula_units_Z 4
_cell_volume 291.090
_database_code_amcsd 0018623
_exptl_crystal_density_diffrn 4.188
_cod_database_code 9015636

loop_
_space_group_symop_operation_xyz
x,y,z
1/2+x,1/2+y,1/2+z
1/2-y,-x,3/4+z
-y,1/2-x,1/4+z
y,-x,-z
1/2+y,1/2-x,1/2-z
-x,1/2+y,1/4-z
1/2-x,+y,3/4-z
-x,-y,z
1/2-x,1/2-y,1/2+z
1/2+y,x,3/4+z
+y,1/2+x,1/4+z
-y,x,-z
1/2-y,1/2+x,1/2-z
x,1/2-y,1/4-z
1/2+x,-y,3/4-z

loop_
_atom_site_label
_atom_site_fract_x
_atom_site_fract_y
_atom_site_fract_z
_atom_site_U_iso_or_equiv
Cu 0.00000 0.00000 0.00000 0.00480
Fe 0.00000 0.00000 0.50000 0.00490
S 0.25290 0.25000 0.12500 0.00530

loop_
_cod_related_entry_id
_cod_related_entry_database
_cod_related_entry_code
1 AMCSD 0018623
